data_2206662
loop_
_publ_author_name
'Shazia Anjum'
'M. Iqbal Choudhary'
'Shamsher Ali'
'Hoong-Kun Fun'
Atta-ur-Rahman

_publ_section_title
;
 <i>N</i>,<i>N</i>'-Diphenylsuccinamide
;
_journal_coeditor_code CI6632
_journal_issue 9
_journal_name_full 'Acta Crystallographica Section E'
_journal_page_first o3001
_journal_page_last o3002
_journal_paper_doi 10.1107/S1600536805025924
_journal_volume 61
_journal_year 2005
_chemical_formula_moiety 'C16 H16 N2 O2'
_chemical_formula_sum 'C16 H16 N2 O2'
_chemical_formula_weight 268.31
_chemical_melting_point 539.5(5)
_chemical_name_common N,N'-diphenylsuccinamide
_chemical_name_systematic
;
 ?
;
_space_group_IT_number 14
_symmetry_cell_setting monoclinic
_symmetry_space_group_name_Hall '-P 2ybc'
_symmetry_space_group_name_H-M 'P 1 21/c 1'
_atom_sites_solution_hydrogens geom
_atom_sites_solution_primary direct
_atom_sites_solution_secondary difmap
_audit_creation_method SHELXL-97
_cell_angle_alpha 90.00
_cell_angle_beta 92.848(2)
_cell_angle_gamma 90.00
_cell_formula_units_Z 2
_cell_length_a 6.6848(9)
_cell_length_b 5.1036(7)
_cell_length_c 19.596(3)
_cell_measurement_reflns_used 3999
_cell_measurement_temperature 293(2)
_cell_measurement_theta_max 25.99
_cell_measurement_theta_min 2.08
_cell_volume 667.72(16)
_computing_cell_refinement 'SAINT (Siemens, 1997)'
_computing_data_collection 'SMART (Siemens, 1997)'
_computing_data_reduction SAINT
_computing_molecular_graphics SHELXTL
_computing_publication_material
;
SHELXTL, PARST (Nardelli, 1995) and PLATON (Spek, 2003)
;
_computing_structure_refinement SHELXTL
_computing_structure_solution 'SHELXTL (Sheldrick, 1997)'
_diffrn_ambient_temperature 293(2)
_diffrn_detector_area_resol_mean 8.33
_diffrn_measured_fraction_theta_full 0.990
_diffrn_measured_fraction_theta_max 0.990
_diffrn_measurement_device_type
;
Siemens SMART CCD area-detector diffractometer
;
_diffrn_measurement_method '\w scans'
_diffrn_radiation_monochromator graphite
_diffrn_radiation_source 'fine-focus sealed tube'
_diffrn_radiation_type MoK\a
_diffrn_radiation_wavelength 0.71073
_diffrn_reflns_av_R_equivalents 0.0173
_diffrn_reflns_av_sigmaI/netI 0.0174
_diffrn_reflns_limit_h_max 8
_diffrn_reflns_limit_h_min -8
_diffrn_reflns_limit_k_max 5
_diffrn_reflns_limit_k_min -6
_diffrn_reflns_limit_l_max 24
_diffrn_reflns_limit_l_min -20
_diffrn_reflns_number 3465
_diffrn_reflns_theta_full 25.99
_diffrn_reflns_theta_max 25.99
_diffrn_reflns_theta_min 2.08
_diffrn_standards_decay_% 0
_diffrn_standards_number 0
_exptl_absorpt_coefficient_mu 0.089
_exptl_absorpt_correction_T_max 0.9929
_exptl_absorpt_correction_T_min 0.9492
_exptl_absorpt_correction_type multi-scan
_exptl_absorpt_process_details '(SADABS; Sheldrick, 1996)'
_exptl_crystal_colour colourless
_exptl_crystal_density_diffrn 1.335
_exptl_crystal_density_method 'not measured'
_exptl_crystal_description Plate
_exptl_crystal_F_000 284
_exptl_crystal_size_max 0.59
_exptl_crystal_size_mid 0.26
_exptl_crystal_size_min 0.08
_refine_diff_density_max 0.154
_refine_diff_density_min -0.167
_refine_ls_extinction_coef 0.226(15)
_refine_ls_extinction_method SHELXTL
_refine_ls_goodness_of_fit_ref 1.161
_refine_ls_hydrogen_treatment constr
_refine_ls_matrix_type full
_refine_ls_number_parameters 91
_refine_ls_number_reflns 1305
_refine_ls_number_restraints 0
_refine_ls_restrained_S_all 1.161
_refine_ls_R_factor_all 0.0442
_refine_ls_R_factor_gt 0.0409
_refine_ls_shift/su_max 0.001
_refine_ls_shift/su_mean <0.001
_refine_ls_structure_factor_coef Fsqd
_refine_ls_weighting_details 'calc w = 1/[\s^2^(Fo^2^)+(0.0593P)^2^+0.0822P] where P=(Fo^2^+2Fc^2^)/3'
_refine_ls_weighting_scheme calc
_refine_ls_wR_factor_gt 0.1101
_refine_ls_wR_factor_ref 0.1143
_reflns_number_gt 1170
_reflns_number_total 1305
_reflns_threshold_expression 'I > 2\s(I)'
_cod_data_source_file ci6632.cif
_cod_data_source_block I
_cod_depositor_comments
;
The following automatic conversions were performed:
'_symmetry_cell_setting' value 'Monoclinic' changed to 'monoclinic'
according to '/home/saulius/struct/CIF-dictionaries/cif_core.dic'
dictionary named 'cif_core.dic' version 2.4.1 from 2010-06-29.

Automatic conversion script
Id: cif_fix_enum 1527 2010-12-29 10:47:43Z saulius 

The following automatic conversions were performed:

'_chemical_melting_point' value '539-540 K' was changed to '539.5(5)'
- the average value was taken and precision was estimated.

Automatic conversion script
Id: cif_fix_values 1646 2011-03-28 12:23:43Z adriana 

The following automatic conversions were performed:

'_chemical_melting_point' value '539-540 K' was changed to '539.5(5)'
- the average value was taken and precision was
estimated.

'_symmetry_cell_setting' value 'Monoclinic' changed to
'monoclinic' according to
/home/saulius/struct/CIF-dictionaries/cif_core.dic dictionary named
'cif_core.dic' version 2.4.1 from 2010-06-29.

Automatic conversion script
Id: cif_fix_values 1715 2011-07-08 13:25:40Z adriana 
;
_cod_original_cell_volume 667.71(16)
_cod_original_sg_symbol_H-M 'P 21/c'
_cod_database_code 2206662
_cod_database_fobs_code 2206662

loop_
_symmetry_equiv_pos_as_xyz
'x, y, z'
'-x, y+1/2, -z+1/2'
'-x, -y, -z'
'x, -y-1/2, z-1/2'

loop_
_atom_site_label
_atom_site_fract_x
_atom_site_fract_y
_atom_site_fract_z
_atom_site_U_iso_or_equiv
_atom_site_adp_type
_atom_site_calc_flag
_atom_site_refinement_flags
_atom_site_occupancy
_atom_site_type_symbol
O1 0.26871(17) 0.72231(18) 0.43621(6) 0.0615(4) Uani d . 1 O
N1 0.34284(16) 0.29294(19) 0.42210(6) 0.0436(3) Uani d . 1 N
H1A 0.3036 0.1367 0.4310 0.052 Uiso calc R 1 H
C1 0.50964(18) 0.3155(2) 0.38042(6) 0.0396(3) Uani d . 1 C
C2 0.5251(2) 0.5107(3) 0.33199(7) 0.0490(4) Uani d . 1 C
H2A 0.4237 0.6343 0.3254 0.059 Uiso calc R 1 H
C3 0.6927(2) 0.5204(3) 0.29343(8) 0.0583(4) Uani d . 1 C
H3A 0.7034 0.6517 0.2609 0.070 Uiso calc R 1 H
C4 0.8438(2) 0.3391(3) 0.30243(8) 0.0601(4) Uani d . 1 C
H4A 0.9568 0.3494 0.2767 0.072 Uiso calc R 1 H
C5 0.8264(2) 0.1416(3) 0.34987(8) 0.0550(4) Uani d . 1 C
H5A 0.9270 0.0166 0.3557 0.066 Uiso calc R 1 H
C6 0.6603(2) 0.1296(2) 0.38859(7) 0.0461(3) Uani d . 1 C
H6A 0.6490 -0.0041 0.4204 0.055 Uiso calc R 1 H
C7 0.23957(18) 0.4912(2) 0.44912(7) 0.0417(3) Uani d . 1 C
C8 0.08813(18) 0.4064(2) 0.49936(7) 0.0429(3) Uani d . 1 C
H8A 0.1529 0.3966 0.5447 0.064 Uiso calc R 1 H
H8B 0.0395 0.2327 0.4872 0.064 Uiso calc R 1 H

loop_
_atom_site_aniso_label
_atom_site_aniso_U_11
_atom_site_aniso_U_22
_atom_site_aniso_U_33
_atom_site_aniso_U_12
_atom_site_aniso_U_13
_atom_site_aniso_U_23
O1 0.0704(7) 0.0251(5) 0.0919(8) -0.0031(4) 0.0327(6) 0.0033(5)
N1 0.0407(6) 0.0254(5) 0.0654(7) -0.0013(4) 0.0094(5) 0.0034(5)
C1 0.0402(7) 0.0296(6) 0.0491(7) -0.0030(5) 0.0029(5) -0.0041(5)
C2 0.0543(8) 0.0374(7) 0.0553(8) 0.0025(6) 0.0031(6) 0.0032(6)
C3 0.0747(11) 0.0460(8) 0.0555(8) -0.0055(7) 0.0164(7) 0.0042(6)
C4 0.0617(9) 0.0534(9) 0.0671(9) -0.0066(7) 0.0246(7) -0.0086(7)
C5 0.0505(8) 0.0461(8) 0.0693(9) 0.0073(6) 0.0104(7) -0.0073(7)
C6 0.0482(7) 0.0338(7) 0.0567(8) 0.0030(5) 0.0064(6) 0.0009(6)
C7 0.0395(7) 0.0269(6) 0.0588(8) -0.0012(5) 0.0044(5) 0.0015(5)
C8 0.0413(7) 0.0269(6) 0.0609(8) 0.0005(5) 0.0074(6) 0.0049(5)

loop_
_atom_type_symbol
_atom_type_description
_atom_type_scat_dispersion_real
_atom_type_scat_dispersion_imag
_atom_type_scat_source
C C 0.0033 0.0016 'International Tables Vol C Tables 4.2.6.8 and 6.1.1.4'
H H 0.0000 0.0000 'International Tables Vol C Tables 4.2.6.8 and 6.1.1.4'
N N 0.0061 0.0033 'International Tables Vol C Tables 4.2.6.8 and 6.1.1.4'
O O 0.0106 0.0060 'International Tables Vol C Tables 4.2.6.8 and 6.1.1.4'

loop_
_geom_angle_atom_site_label_1
_geom_angle_atom_site_label_2
_geom_angle_atom_site_label_3
_geom_angle_site_symmetry_1
_geom_angle_site_symmetry_3
_geom_angle
C7 N1 C1 . . 126.69(10)
C7 N1 H1A . . 116.7
C1 N1 H1A . . 116.7
C2 C1 C6 . . 119.55(12)
C2 C1 N1 . . 122.75(11)
C6 C1 N1 . . 117.69(11)
C3 C2 C1 . . 119.39(13)
C3 C2 H2A . . 120.3
C1 C2 H2A . . 120.3
C4 C3 C2 . . 121.05(13)
C4 C3 H3A . . 119.5
C2 C3 H3A . . 119.5
C3 C4 C5 . . 119.48(14)
C3 C4 H4A . . 120.3
C5 C4 H4A . . 120.3
C6 C5 C4 . . 120.07(13)
C6 C5 H5A . . 120.0
C4 C5 H5A . . 120.0
C5 C6 C1 . . 120.43(12)
C5 C6 H6A . . 119.8
C1 C6 H6A . . 119.8
O1 C7 N1 . . 123.52(12)
O1 C7 C8 . . 121.99(12)
N1 C7 C8 . . 114.45(10)
C7 C8 C8 . 3_566 112.10(13)
C7 C8 H8A . . 109.2
C8 C8 H8A 3_566 . 109.2
C7 C8 H8B . . 109.2
C8 C8 H8B 3_566 . 109.2
H8A C8 H8B . . 107.9

loop_
_geom_bond_atom_site_label_1
_geom_bond_atom_site_label_2
_geom_bond_site_symmetry_2
_geom_bond_distance
O1 C7 . 1.2240(15)
N1 C7 . 1.3480(16)
N1 C1 . 1.4191(17)
N1 H1A . 0.86
C1 C2 . 1.3833(18)
C1 C6 . 1.3873(18)
C2 C3 . 1.3830(19)
C2 H2A . 0.93
C3 C4 . 1.375(2)
C3 H3A . 0.93
C4 C5 . 1.380(2)
C4 H4A . 0.93
C5 C6 . 1.3771(19)
C5 H5A . 0.93
C6 H6A . 0.93
C7 C8 . 1.5100(18)
C8 C8 3_566 1.518(2)
C8 H8A . 0.97
C8 H8B . 0.97

loop_
_geom_hbond_atom_site_label_D
_geom_hbond_atom_site_label_H
_geom_hbond_atom_site_label_A
_geom_hbond_site_symmetry_A
_geom_hbond_distance_DH
_geom_hbond_distance_HA
_geom_hbond_distance_DA
_geom_hbond_angle_DHA
_geom_hbond_publ_flag
N1 H1A O1 1_545 0.86 2.13 2.9699(14) 165 yes
C2 H2A O1 1_555 0.93 2.49 2.9359(18) 109 yes

loop_
_geom_torsion_atom_site_label_1
_geom_torsion_atom_site_label_2
_geom_torsion_atom_site_label_3
_geom_torsion_atom_site_label_4
_geom_torsion_site_symmetry_4
_geom_torsion
C7 N1 C1 C2 . -37.23(19)
C7 N1 C1 C6 . 143.87(14)
C6 C1 C2 C3 . -1.3(2)
N1 C1 C2 C3 . 179.80(12)
C1 C2 C3 C4 . 0.1(2)
C2 C3 C4 C5 . 1.1(2)
C3 C4 C5 C6 . -1.1(2)
C4 C5 C6 C1 . -0.2(2)
C2 C1 C6 C5 . 1.4(2)
N1 C1 C6 C5 . -179.70(12)
C1 N1 C7 O1 . 6.0(2)
C1 N1 C7 C8 . -171.77(11)
O1 C7 C8 C8 3_566 31.4(2)
N1 C7 C8 C8 3_566 -150.80(14)
